data_7120214
loop_
_publ_author_name
'Arrowsmith, Merle'
'B\"ohnke, Julian'
'Braunschweig, Holger'
'Dei\&senberger, Andrea'
'Dewhurst, Rian David'
'Ewing, William'
'H\"orl, Christian'
'Mies, Jan'
'Muessig, Jonas'

_publ_section_title
;
 Simple Solution-Phase Syntheses of Tetrahalodiboranes(4) and their Labile
 Dimethylsulfide Adducts
;
_journal_name_full 'Chem. Commun.'
_journal_paper_doi 10.1039/C7CC03148C
_journal_year 2017
_chemical_formula_moiety 'C4 H12 B2 Br4 S2'
_chemical_formula_sum 'C4 H12 B2 Br4 S2'
_chemical_formula_weight 465.52
_space_group_crystal_system monoclinic
_space_group_IT_number 14
_space_group_name_Hall '-P 2yn'
_space_group_name_H-M_alt 'P 1 21/n 1'
_symmetry_space_group_name_Hall '-P 2yn'
_symmetry_space_group_name_H-M 'P 1 21/n 1'
_atom_sites_solution_hydrogens geom
_atom_sites_solution_primary iterative
_atom_sites_solution_secondary difmap
_audit_creation_method SHELXL-2014/6
_audit_update_record
;
2017-04-24 deposited with the CCDC.
2017-05-26 downloaded from the CCDC.
;
_cell_angle_alpha 90
_cell_angle_beta 107.281(2)
_cell_angle_gamma 90
_cell_formula_units_Z 2
_cell_length_a 7.4726(4)
_cell_length_b 7.2585(4)
_cell_length_c 12.3850(8)
_cell_measurement_reflns_used 6698
_cell_measurement_temperature 103(2)
_cell_measurement_theta_max 27.04
_cell_measurement_theta_min 2.86
_cell_volume 641.44(6)
_computing_cell_refinement 'Saint+ ver. V8.27B (Bruker AXS)'
_computing_data_collection 'APEX2 ver. 2014.9 (Bruker AXS)'
_computing_data_reduction 'Saint+ ver. V8.27B (Bruker AXS)'
_computing_molecular_graphics 'ShelXLe (Huebschle et all, 2011)'
_computing_publication_material 'SHELXL-2014/6 (Sheldrick, 2014)'
_computing_structure_refinement 'SHELXL-2014/6 (Sheldrick, 2014)'
_computing_structure_solution 'SHELXT (Sheldrick, 2014)'
_diffrn_ambient_temperature 103(2)
_diffrn_detector 'CCD area detector (Apex2)'
_diffrn_detector_area_resol_mean 8.333
_diffrn_measured_fraction_theta_full 1.000
_diffrn_measured_fraction_theta_max 1.000
_diffrn_measurement_device_type 'Bruker X8-APEX II'
_diffrn_measurement_method '\f and \w scans'
_diffrn_radiation_monochromator 'multi-layer mirror'
_diffrn_radiation_type MoK\a
_diffrn_radiation_wavelength 0.71073
_diffrn_reflns_av_R_equivalents 0.0324
_diffrn_reflns_av_unetI/netI 0.0185
_diffrn_reflns_Laue_measured_fraction_full 1.000
_diffrn_reflns_Laue_measured_fraction_max 1.000
_diffrn_reflns_limit_h_max 9
_diffrn_reflns_limit_h_min -9
_diffrn_reflns_limit_k_max 9
_diffrn_reflns_limit_k_min -9
_diffrn_reflns_limit_l_max 15
_diffrn_reflns_limit_l_min -15
_diffrn_reflns_number 9027
_diffrn_reflns_point_group_measured_fraction_full 1.000
_diffrn_reflns_point_group_measured_fraction_max 1.000
_diffrn_reflns_theta_full 26.000
_diffrn_reflns_theta_max 26.371
_diffrn_reflns_theta_min 2.863
_diffrn_source 'rotating-anode (Nonius FR-591)'
_exptl_absorpt_coefficient_mu 12.825
_exptl_absorpt_correction_T_max 0.7454
_exptl_absorpt_correction_T_min 0.3254
_exptl_absorpt_correction_type multi-scan
_exptl_absorpt_process_details 'SadAbs 2014/4 (Bruker AXS)'
_exptl_crystal_colour colourless
_exptl_crystal_density_diffrn 2.410
_exptl_crystal_description plate
_exptl_crystal_F_000 436
_exptl_crystal_size_max 0.30
_exptl_crystal_size_mid 0.16
_exptl_crystal_size_min 0.10
_refine_diff_density_max 0.645
_refine_diff_density_min -0.237
_refine_diff_density_rms 0.080
_refine_ls_extinction_method none
_refine_ls_goodness_of_fit_ref 1.129
_refine_ls_hydrogen_treatment constr
_refine_ls_matrix_type full
_refine_ls_number_parameters 57
_refine_ls_number_reflns 1300
_refine_ls_number_restraints 0
_refine_ls_restrained_S_all 1.129
_refine_ls_R_factor_all 0.0157
_refine_ls_R_factor_gt 0.0148
_refine_ls_shift/su_max 0.002
_refine_ls_shift/su_mean 0.000
_refine_ls_structure_factor_coef Fsqd
_refine_ls_weighting_details 'w=1/[\s^2^(Fo^2^)+(0.0176P)^2^+0.3202P] where P=(Fo^2^+2Fc^2^)/3'
_refine_ls_weighting_scheme calc
_refine_ls_wR_factor_gt 0.0376
_refine_ls_wR_factor_ref 0.0380
_reflns_Friedel_coverage 0.000
_reflns_number_gt 1254
_reflns_number_total 1300
_reflns_threshold_expression 'I > 2\s(I)'
_cod_data_source_file c7cc03148c2.cif
_cod_data_source_block test_a
_cod_database_code 7120214
_shelx_space_group_comment
;
The symmetry employed for this shelxl refinement is uniquely defined
by the following loop, which should always be used as a source of
symmetry information in preference to the above space-group names.
They are only intended as comments.
;
_shelx_estimated_absorpt_t_min 0.114
_shelx_estimated_absorpt_t_max 0.360
_shelxl_version_number 2014/6

loop_
_space_group_symop_operation_xyz
'x, y, z'
'-x+1/2, y+1/2, -z+1/2'
'-x, -y, -z'
'x-1/2, -y-1/2, z-1/2'

loop_
_atom_site_label
_atom_site_type_symbol
_atom_site_fract_x
_atom_site_fract_y
_atom_site_fract_z
_atom_site_U_iso_or_equiv
_atom_site_adp_type
_atom_site_occupancy
_atom_site_site_symmetry_order
_atom_site_calc_flag
_atom_site_refinement_flags_posn
_atom_site_refinement_flags_adp
Br1 Br 0.35964(3) 0.54223(3) 0.65711(2) 0.01428(7) Uani 1 1 d . .
C1 C 0.1106(3) 0.2614(3) 0.42125(18) 0.0205(4) Uani 1 1 d . .
H1A H 0.1002 0.3454 0.3577 0.031 Uiso 1 1 calc R U
H1B H 0.0616 0.3219 0.4773 0.031 Uiso 1 1 calc R U
H1C H 0.0382 0.1494 0.3938 0.031 Uiso 1 1 calc R U
S1 S 0.35200(7) 0.20219(6) 0.48513(4) 0.01304(11) Uani 1 1 d . .
B1 B 0.4882(3) 0.4257(3) 0.55129(18) 0.0114(4) Uani 1 1 d . .
Br2 Br 0.73626(3) 0.30866(3) 0.64381(2) 0.01599(7) Uani 1 1 d . .
C2 C 0.3265(3) 0.0725(3) 0.60344(18) 0.0188(4) Uani 1 1 d . .
H2A H 0.2577 -0.0415 0.5762 0.028 Uiso 1 1 calc R U
H2B H 0.2572 0.1460 0.6441 0.028 Uiso 1 1 calc R U
H2C H 0.4507 0.0424 0.6545 0.028 Uiso 1 1 calc R U

loop_
_atom_site_aniso_label
_atom_site_aniso_U_11
_atom_site_aniso_U_22
_atom_site_aniso_U_33
_atom_site_aniso_U_23
_atom_site_aniso_U_13
_atom_site_aniso_U_12
Br1 0.01675(12) 0.01579(12) 0.01189(11) -0.00141(6) 0.00671(8) 0.00138(7)
C1 0.0131(10) 0.0249(12) 0.0211(11) -0.0010(9) 0.0012(8) -0.0034(9)
S1 0.0144(2) 0.0127(2) 0.0135(2) -0.00133(16) 0.00651(19) -0.00192(17)
B1 0.0112(10) 0.0123(10) 0.0109(10) 0.0000(8) 0.0038(8) 0.0005(8)
Br2 0.01245(12) 0.01814(12) 0.01569(12) 0.00389(7) 0.00160(8) 0.00290(7)
C2 0.0241(11) 0.0162(10) 0.0196(11) 0.0025(8) 0.0120(9) -0.0024(8)

loop_
_atom_type_symbol
_atom_type_description
_atom_type_scat_dispersion_real
_atom_type_scat_dispersion_imag
_atom_type_scat_source
C C 0.0033 0.0016 'International Tables Vol C Tables 4.2.6.8 and 6.1.1.4'
H H 0.0000 0.0000 'International Tables Vol C Tables 4.2.6.8 and 6.1.1.4'
B B 0.0013 0.0007 'International Tables Vol C Tables 4.2.6.8 and 6.1.1.4'
S S 0.1246 0.1234 'International Tables Vol C Tables 4.2.6.8 and 6.1.1.4'
Br Br -0.2901 2.4595 'International Tables Vol C Tables 4.2.6.8 and 6.1.1.4'

loop_
_geom_angle_atom_site_label_1
_geom_angle_atom_site_label_2
_geom_angle_atom_site_label_3
_geom_angle
_geom_angle_site_symmetry_1
S1 C1 H1A 109.5 .
S1 C1 H1B 109.5 .
H1A C1 H1B 109.5 .
S1 C1 H1C 109.5 .
H1A C1 H1C 109.5 .
H1B C1 H1C 109.5 .
C1 S1 C2 98.56(10) .
C1 S1 B1 108.37(10) .
C2 S1 B1 105.07(9) .
B1 B1 S1 111.45(17) 3_666
B1 B1 Br1 112.90(18) 3_666
S1 B1 Br1 109.19(10) .
B1 B1 Br2 113.56(18) 3_666
S1 B1 Br2 99.30(9) .
Br1 B1 Br2 109.57(10) .
S1 C2 H2A 109.5 .
S1 C2 H2B 109.5 .
H2A C2 H2B 109.5 .
S1 C2 H2C 109.5 .
H2A C2 H2C 109.5 .
H2B C2 H2C 109.5 .

loop_
_geom_bond_atom_site_label_1
_geom_bond_atom_site_label_2
_geom_bond_distance
_geom_bond_site_symmetry_2
Br1 B1 2.026(2) .
C1 S1 1.793(2) .
C1 H1A 0.9800 .
C1 H1B 0.9800 .
C1 H1C 0.9800 .
S1 C2 1.799(2) .
S1 B1 1.961(2) .
B1 B1 1.715(4) 3_666
B1 Br2 2.051(2) .
C2 H2A 0.9800 .
C2 H2B 0.9800 .
C2 H2C 0.9800 .
